data_1566951
loop_
_publ_author_name
'Liao, Xi'
'Cui, Feng-Chao'
'He, Jiang-Hua'
'Ren, Wei-Min'
'Lu, Xiao-Bing'
'Zhang, Yue-Tao'

_publ_section_title
;
 A sustainable approach for the synthesis of recyclable cyclic CO2-based
 polycarbonates
;
_journal_name_full 'Chemical Science'
_journal_paper_doi 10.1039/D2SC01387H
_journal_year 2022
_chemical_formula_moiety 'C38 H40 N4 Zn2'
_chemical_formula_sum 'C38 H40 N4 Zn2'
_chemical_formula_weight 683.48
_space_group_crystal_system monoclinic
_space_group_IT_number 14
_space_group_name_Hall '-P 2ybc'
_space_group_name_H-M_alt 'P 1 21/c 1'
_atom_sites_solution_hydrogens geom
_audit_creation_method SHELXL-2014/7
_audit_update_record
;
2021-06-26 deposited with the CCDC.	2022-05-11 downloaded from the CCDC.
;
_cell_angle_alpha 90
_cell_angle_beta 98.9760(10)
_cell_angle_gamma 90
_cell_formula_units_Z 2
_cell_length_a 10.9337(4)
_cell_length_b 16.6716(7)
_cell_length_c 9.6093(4)
_cell_measurement_reflns_used 9163
_cell_measurement_temperature 100(2)
_cell_measurement_theta_max 28.29
_cell_measurement_theta_min 3.09
_cell_volume 1730.15(12)
_computing_cell_refinement 'Bruker SAINT'
_computing_data_collection 'Bruker APEX2'
_computing_data_reduction 'Bruker SAINT'
_computing_molecular_graphics 'Bruker SHELXTL'
_computing_publication_material 'Bruker SHELXTL'
_computing_structure_refinement 'SHELXL-2014/7 (Sheldrick, 2014)'
_computing_structure_solution 'SHELXS-97 (Sheldrick, 2008)'
_diffrn_ambient_temperature 100(2)
_diffrn_measured_fraction_theta_full 0.998
_diffrn_measured_fraction_theta_max 0.998
_diffrn_measurement_device_type 'Bruker APEX-II CCD'
_diffrn_measurement_method '\f and \w scans'
_diffrn_radiation_type MoK\a
_diffrn_radiation_wavelength 0.71073
_diffrn_reflns_av_R_equivalents 0.0281
_diffrn_reflns_av_unetI/netI 0.0226
_diffrn_reflns_Laue_measured_fraction_full 0.998
_diffrn_reflns_Laue_measured_fraction_max 0.998
_diffrn_reflns_limit_h_max 14
_diffrn_reflns_limit_h_min -14
_diffrn_reflns_limit_k_max 22
_diffrn_reflns_limit_k_min -22
_diffrn_reflns_limit_l_max 10
_diffrn_reflns_limit_l_min -12
_diffrn_reflns_number 24441
_diffrn_reflns_point_group_measured_fraction_full 0.998
_diffrn_reflns_point_group_measured_fraction_max 0.998
_diffrn_reflns_theta_full 25.242
_diffrn_reflns_theta_max 28.312
_diffrn_reflns_theta_min 3.087
_exptl_absorpt_coefficient_mu 1.417
_exptl_crystal_colour colourless
_exptl_crystal_density_diffrn 1.312
_exptl_crystal_description block
_exptl_crystal_F_000 712
_exptl_crystal_size_max 0.12
_exptl_crystal_size_mid 0.11
_exptl_crystal_size_min 0.10
_refine_diff_density_max 0.670
_refine_diff_density_min -0.561
_refine_diff_density_rms 0.079
_refine_ls_extinction_method none
_refine_ls_goodness_of_fit_ref 1.071
_refine_ls_hydrogen_treatment constr
_refine_ls_matrix_type full
_refine_ls_number_parameters 199
_refine_ls_number_reflns 4301
_refine_ls_number_restraints 0
_refine_ls_restrained_S_all 1.071
_refine_ls_R_factor_all 0.0482
_refine_ls_R_factor_gt 0.0435
_refine_ls_shift/su_max 0.001
_refine_ls_shift/su_mean 0.000
_refine_ls_structure_factor_coef Fsqd
_refine_ls_weighting_details 'w=1/[\s^2^(Fo^2^)+(0.0315P)^2^+4.6868P] where P=(Fo^2^+2Fc^2^)/3'
_refine_ls_weighting_scheme calc
_refine_ls_wR_factor_gt 0.1072
_refine_ls_wR_factor_ref 0.1095
_reflns_Friedel_coverage 0.000
_reflns_number_gt 3869
_reflns_number_total 4301
_reflns_threshold_expression 'I > 2\s(I)'
_cod_data_source_file d2sc01387h2.cif
_cod_data_source_block xixi-1
_cod_original_sg_symbol_H-M 'P 21/c'
_cod_database_code 1566951
_shelx_shelxl_version_number 2014/7
_shelx_space_group_comment
;
The symmetry employed for this shelxl refinement is uniquely defined
by the following loop, which should always be used as a source of
symmetry information in preference to the above space-group names.
They are only intended as comments.
;

loop_
_space_group_symop_operation_xyz
'x, y, z'
'-x, y+1/2, -z+1/2'
'-x, -y, -z'
'x, -y-1/2, z-1/2'

loop_
_atom_site_label
_atom_site_type_symbol
_atom_site_fract_x
_atom_site_fract_y
_atom_site_fract_z
_atom_site_U_iso_or_equiv
_atom_site_adp_type
_atom_site_occupancy
_atom_site_site_symmetry_order
_atom_site_calc_flag
_atom_site_refinement_flags_posn
_atom_site_refinement_flags_adp
_atom_site_refinement_flags_occupancy
_atom_site_disorder_assembly
_atom_site_disorder_group
Zn1 Zn 0.71347(3) 0.99870(2) 0.55381(3) 0.02071(10) Uani 1 1 d . . . . .
N2 N 0.66861(19) 0.88774(12) 0.6032(2) 0.0170(4) Uani 1 1 d . . . . .
N1 N 0.62819(19) 0.99345(13) 0.3590(2) 0.0173(4) Uani 1 1 d . . . . .
C3 C 0.5151(2) 0.87250(15) 0.3956(3) 0.0182(5) Uani 1 1 d . . . . .
H3A H 0.4406 0.8445 0.3622 0.022 Uiso 1 1 calc R U . . .
C4 C 0.5849(2) 0.84376(15) 0.5221(3) 0.0172(5) Uani 1 1 d . . . . .
C2 C 0.5435(2) 0.93803(15) 0.3134(3) 0.0172(5) Uani 1 1 d . . . . .
C5 C 0.4735(2) 0.94307(16) 0.1652(3) 0.0214(5) Uani 1 1 d . . . . .
H5A H 0.4152 0.8982 0.1484 0.032 Uiso 1 1 calc R U . . .
H5B H 0.4279 0.9938 0.1531 0.032 Uiso 1 1 calc R U . . .
H5C H 0.5321 0.9405 0.0979 0.032 Uiso 1 1 calc R U . . .
C6 C 0.5594(2) 0.75776(16) 0.5613(3) 0.0221(5) Uani 1 1 d . . . . .
H6A H 0.4953 0.7348 0.4897 0.033 Uiso 1 1 calc R U . . .
H6B H 0.6355 0.7261 0.5663 0.033 Uiso 1 1 calc R U . . .
H6C H 0.5310 0.7569 0.6531 0.033 Uiso 1 1 calc R U . . .
C10 C 0.8069(2) 1.14603(15) 0.1002(2) 0.0164(4) Uani 1 1 d . . . . .
C16 C 0.9777(2) 0.81094(14) 0.8914(3) 0.0164(4) Uani 1 1 d . . . . .
C19 C 0.8923(2) 1.19781(15) 0.0276(3) 0.0180(5) Uani 1 1 d . . . . .
H19A H 0.8900 1.1801 -0.0711 0.022 Uiso 1 1 calc R U . . .
H19B H 0.8657 1.2546 0.0271 0.022 Uiso 1 1 calc R U . . .
C14 C 0.7877(2) 0.88800(15) 0.8397(3) 0.0185(5) Uani 1 1 d . . . . .
H14A H 0.7324 0.9263 0.8687 0.022 Uiso 1 1 calc R U . . .
C11 C 0.8065(2) 1.06290(15) 0.0821(3) 0.0195(5) Uani 1 1 d . . . . .
H11A H 0.8507 1.0402 0.0141 0.023 Uiso 1 1 calc R U . . .
C8 C 0.6742(2) 1.12782(16) 0.2782(3) 0.0222(5) Uani 1 1 d . . . . .
H8A H 0.6281 1.1506 0.3444 0.027 Uiso 1 1 calc R U . . .
C9 C 0.7380(2) 1.17751(15) 0.1975(3) 0.0216(5) Uani 1 1 d . . . . .
H9A H 0.7344 1.2340 0.2091 0.026 Uiso 1 1 calc R U . . .
C13 C 0.7606(2) 0.85273(15) 0.7066(3) 0.0169(5) Uani 1 1 d . . . . .
C15 C 0.8953(2) 0.86738(14) 0.9304(3) 0.0174(5) Uani 1 1 d . . . . .
H15A H 0.9128 0.8922 1.0202 0.021 Uiso 1 1 calc R U . . .
C7 C 0.6778(2) 1.04470(15) 0.2622(2) 0.0158(4) Uani 1 1 d . . . . .
C12 C 0.7431(2) 1.01283(15) 0.1613(3) 0.0194(5) Uani 1 1 d . . . . .
H12A H 0.7441 0.9565 0.1468 0.023 Uiso 1 1 calc R U . . .
C17 C 0.9443(2) 0.77108(16) 0.7634(3) 0.0221(5) Uani 1 1 d . . . . .
H17A H 0.9953 0.7289 0.7386 0.027 Uiso 1 1 calc R U . . .
C18 C 0.8383(2) 0.79179(16) 0.6719(3) 0.0222(5) Uani 1 1 d . . . . .
H18A H 0.8183 0.7643 0.5847 0.027 Uiso 1 1 calc R U . . .
C1 C 0.8357(3) 1.07151(18) 0.6569(3) 0.0294(6) Uani 1 1 d . . . . .
H1A H 0.8561 1.0537 0.7550 0.044 Uiso 1 1 calc R U . . .
H1B H 0.9108 1.0714 0.6131 0.044 Uiso 1 1 calc R U . . .
H1C H 0.8015 1.1259 0.6544 0.044 Uiso 1 1 calc R U . . .

loop_
_atom_site_aniso_label
_atom_site_aniso_U_11
_atom_site_aniso_U_22
_atom_site_aniso_U_33
_atom_site_aniso_U_23
_atom_site_aniso_U_13
_atom_site_aniso_U_12
Zn1 0.02542(17) 0.02098(16) 0.01517(15) -0.00010(11) 0.00138(11) -0.00884(12)
N2 0.0192(10) 0.0174(10) 0.0145(9) 0.0005(8) 0.0029(8) -0.0023(8)
N1 0.0186(9) 0.0189(10) 0.0149(9) -0.0013(8) 0.0042(7) -0.0037(8)
C3 0.0164(11) 0.0220(12) 0.0163(11) -0.0034(9) 0.0028(9) -0.0055(9)
C4 0.0162(10) 0.0201(11) 0.0164(11) -0.0013(9) 0.0058(9) -0.0032(9)
C2 0.0153(10) 0.0201(11) 0.0167(11) -0.0033(9) 0.0043(9) 0.0002(9)
C5 0.0198(12) 0.0253(13) 0.0180(11) 0.0003(10) -0.0005(9) -0.0031(10)
C6 0.0218(12) 0.0193(12) 0.0255(13) -0.0006(10) 0.0043(10) -0.0049(10)
C10 0.0175(11) 0.0179(11) 0.0131(10) 0.0016(9) 0.0000(8) -0.0003(9)
C16 0.0195(11) 0.0149(10) 0.0155(11) 0.0015(9) 0.0050(9) -0.0024(9)
C19 0.0221(12) 0.0169(11) 0.0152(11) 0.0026(9) 0.0037(9) -0.0003(9)
C14 0.0232(12) 0.0160(11) 0.0172(11) 0.0000(9) 0.0062(9) 0.0025(9)
C11 0.0229(12) 0.0199(12) 0.0169(11) -0.0045(9) 0.0067(9) -0.0015(9)
C8 0.0248(12) 0.0201(12) 0.0238(12) -0.0024(10) 0.0107(10) 0.0021(10)
C9 0.0254(12) 0.0151(11) 0.0254(13) 0.0000(10) 0.0076(10) 0.0024(9)
C13 0.0178(11) 0.0177(11) 0.0156(11) 0.0003(9) 0.0043(9) -0.0029(9)
C15 0.0239(12) 0.0147(10) 0.0142(10) 0.0007(9) 0.0050(9) -0.0007(9)
C7 0.0151(10) 0.0184(11) 0.0133(10) -0.0004(9) 0.0008(8) -0.0018(9)
C12 0.0240(12) 0.0150(11) 0.0200(11) -0.0040(9) 0.0061(9) -0.0021(9)
C17 0.0212(12) 0.0228(12) 0.0230(12) -0.0071(10) 0.0056(10) 0.0029(10)
C18 0.0215(12) 0.0266(13) 0.0185(12) -0.0102(10) 0.0034(10) -0.0002(10)
C1 0.0334(15) 0.0247(13) 0.0275(14) 0.0013(11) -0.0031(11) -0.0119(12)

loop_
_atom_type_symbol
_atom_type_description
_atom_type_scat_dispersion_real
_atom_type_scat_dispersion_imag
_atom_type_scat_source
C C 0.0033 0.0016 'International Tables Vol C Tables 4.2.6.8 and 6.1.1.4'
H H 0.0000 0.0000 'International Tables Vol C Tables 4.2.6.8 and 6.1.1.4'
N N 0.0061 0.0033 'International Tables Vol C Tables 4.2.6.8 and 6.1.1.4'
Zn Zn 0.2839 1.4301 'International Tables Vol C Tables 4.2.6.8 and 6.1.1.4'

loop_
_geom_angle_atom_site_label_1
_geom_angle_atom_site_label_2
_geom_angle_atom_site_label_3
_geom_angle
_geom_angle_site_symmetry_1
_geom_angle_site_symmetry_3
_geom_angle_publ_flag
C1 Zn1 N1 134.22(11) . . ?
C1 Zn1 N2 129.07(11) . . ?
N1 Zn1 N2 95.05(9) . . ?
C4 N2 C13 122.1(2) . . ?
C4 N2 Zn1 123.15(17) . . ?
C13 N2 Zn1 111.94(15) . . ?
C2 N1 C7 121.0(2) . . ?
C2 N1 Zn1 123.19(17) . . ?
C7 N1 Zn1 114.99(15) . . ?
C2 C3 C4 127.4(2) . . ?
N2 C4 C3 123.2(2) . . ?
N2 C4 C6 120.8(2) . . ?
C3 C4 C6 115.9(2) . . ?
N1 C2 C3 123.7(2) . . ?
N1 C2 C5 119.6(2) . . ?
C3 C2 C5 116.6(2) . . ?
C9 C10 C11 117.8(2) . . ?
C9 C10 C19 122.0(2) . . ?
C11 C10 C19 119.8(2) . . ?
C17 C16 C15 117.8(2) . . ?
C17 C16 C19 120.1(2) . 3_776 ?
C15 C16 C19 121.3(2) . 3_776 ?
C16 C19 C10 107.66(19) 3_776 . ?
C15 C14 C13 120.4(2) . . ?
C12 C11 C10 121.4(2) . . ?
C9 C8 C7 120.2(2) . . ?
C10 C9 C8 121.3(2) . . ?
C14 C13 C18 118.3(2) . . ?
C14 C13 N2 119.5(2) . . ?
C18 C13 N2 121.4(2) . . ?
C14 C15 C16 121.1(2) . . ?
C12 C7 C8 118.7(2) . . ?
C12 C7 N1 120.7(2) . . ?
C8 C7 N1 120.1(2) . . ?
C11 C12 C7 120.4(2) . . ?
C18 C17 C16 121.3(2) . . ?
C17 C18 C13 120.6(2) . . ?

loop_
_geom_bond_atom_site_label_1
_geom_bond_atom_site_label_2
_geom_bond_distance
_geom_bond_site_symmetry_2
_geom_bond_publ_flag
Zn1 C1 1.957(3) . ?
Zn1 N1 1.959(2) . ?
Zn1 N2 1.990(2) . ?
N2 C4 1.327(3) . ?
N2 C13 1.424(3) . ?
N1 C2 1.333(3) . ?
N1 C7 1.430(3) . ?
C3 C2 1.411(3) . ?
C3 C4 1.414(3) . ?
C4 C6 1.519(3) . ?
C2 C5 1.510(3) . ?
C10 C9 1.391(3) . ?
C10 C11 1.397(3) . ?
C10 C19 1.519(3) . ?
C16 C17 1.395(3) . ?
C16 C15 1.394(3) . ?
C16 C19 1.517(3) 3_776 ?
C19 C16 1.517(3) 3_776 ?
C14 C15 1.393(4) . ?
C14 C13 1.397(3) . ?
C11 C12 1.386(3) . ?
C8 C9 1.394(4) . ?
C8 C7 1.395(3) . ?
C13 C18 1.398(3) . ?
C7 C12 1.397(3) . ?
C17 C18 1.385(4) . ?
